data_4111291
loop_
_publ_author_name
'Jian-Ming L\"u'
'Sergiy V. Rosokha'
'Ivan S. Neretin'
'Jay K. Kochi'

_publ_section_title
;
 Quinones as Electron Acceptors. X-Ray Structures, Spectral (EPR, UV-vis)
 Characteristics and Electron-Transfer Reactivities of Their Reduced Anion
 Radicals as Separated vs Contact Ion Pairs
;
_journal_name_full 'Journal of the American Chemical Society'
_journal_page_first 16708
_journal_page_last 16719
_journal_paper_doi 10.1021/ja066471o
_journal_volume 128
_journal_year 2006
_chemical_formula_moiety 'C30 H52 K O6'
_chemical_formula_sum 'C30 H52 K O6'
_chemical_formula_weight 547.83
_chemical_name_common '2,5-DBBQ K (THF)4'
_chemical_name_systematic
; 
 Potassium 2,5-di-tert-butyl-benzoquinonide, tetrahydrofuran solvate
;
_space_group_IT_number 2
_symmetry_cell_setting triclinic
_symmetry_space_group_name_Hall '-P 1'
_symmetry_space_group_name_H-M 'P -1'
_atom_sites_solution_hydrogens geom
_atom_sites_solution_primary direct
_atom_sites_solution_secondary difmap
_audit_creation_method SHELXL-97
_cell_angle_alpha 67.94(2)
_cell_angle_beta 83.77(3)
_cell_angle_gamma 68.12(2)
_cell_formula_units_Z 1
_cell_length_a 7.992(7)
_cell_length_b 10.000(10)
_cell_length_c 11.384(11)
_cell_measurement_reflns_used 69
_cell_measurement_temperature 173(2)
_cell_measurement_theta_max 17.27
_cell_measurement_theta_min 2.34
_cell_volume 781.9(13)
_computing_cell_refinement 'SAINT V6.28 (BrukerAXS, 1997-2001)'
_computing_data_collection 'SMART V5.630 (BrukerAXS, 1997-2001)'
_computing_data_reduction 'SAINT & SADABS V2.06 (Sheldrick, 2000)'
_computing_molecular_graphics 'XP V5.06 (BrukerAXS, 1997-99)'
_computing_publication_material 'SHELXL-93, XCIF V5.05 (BrukerAXS, 1997-99)'
_computing_structure_refinement 'SHELXTL v. 6.12 (Sheldrick, 2001)'
_computing_structure_solution 'SHELXTL v. 6.12 (Sheldrick, 2001)'
_diffrn_ambient_temperature 173(2)
_diffrn_measured_fraction_theta_full 0.988
_diffrn_measured_fraction_theta_max 0.907
_diffrn_measurement_device 'Siemens SMART'
_diffrn_measurement_method
;
\w-scan, frame range 0.3 deg, hemisphere
;
_diffrn_radiation_monochromator graphite
_diffrn_radiation_source 'fine-focus sealed tube'
_diffrn_radiation_type MoK\a
_diffrn_radiation_wavelength 0.71073
_diffrn_reflns_av_R_equivalents 0.1187
_diffrn_reflns_av_sigmaI/netI 0.3155
_diffrn_reflns_limit_h_max 11
_diffrn_reflns_limit_h_min -11
_diffrn_reflns_limit_k_max 14
_diffrn_reflns_limit_k_min -14
_diffrn_reflns_limit_l_max 15
_diffrn_reflns_limit_l_min -16
_diffrn_reflns_number 9142
_diffrn_reflns_theta_full 28.99
_diffrn_reflns_theta_max 31.26
_diffrn_reflns_theta_min 1.93
_diffrn_standards_decay_% 0
_diffrn_standards_interval_count 0
_diffrn_standards_interval_time 0
_diffrn_standards_number none
_exptl_absorpt_coefficient_mu 0.208
_exptl_absorpt_correction_T_max 0.970
_exptl_absorpt_correction_T_min 0.921
_exptl_absorpt_correction_type multi-scan
_exptl_absorpt_process_details 'Semi-empirical (SADABS procedure)'
_exptl_crystal_colour orange
_exptl_crystal_density_diffrn 1.163
_exptl_crystal_description needle
_exptl_crystal_F_000 299
_exptl_crystal_size_max 0.3
_exptl_crystal_size_mid 0.05
_exptl_crystal_size_min 0.05
_refine_diff_density_max 0.248
_refine_diff_density_min -0.230
_refine_diff_density_rms 0.049
_refine_ls_extinction_method none
_refine_ls_goodness_of_fit_ref 0.669
_refine_ls_hydrogen_treatment constr
_refine_ls_matrix_type full
_refine_ls_number_parameters 167
_refine_ls_number_reflns 4630
_refine_ls_number_restraints 0
_refine_ls_restrained_S_all 0.669
_refine_ls_R_factor_all 0.1954
_refine_ls_R_factor_gt 0.0552
_refine_ls_shift/su_max 0.016
_refine_ls_shift/su_mean 0.002
_refine_ls_structure_factor_coef Fsqd
_refine_ls_weighting_details 'calc w=1/[\s^2^(Fo^2^)+(0.0274P)^2^+0.0000P] where P=(Fo^2^+2Fc^2^)/3'
_refine_ls_weighting_scheme calc
_refine_ls_wR_factor_gt 0.0864
_refine_ls_wR_factor_ref 0.1081
_reflns_number_gt 1351
_reflns_number_total 4630
_reflns_threshold_expression >2sigma(I)
_cod_data_source_file ja066471osi20060907_104117.cif
_cod_data_source_block lu15
_cod_database_code 4111291

loop_
_symmetry_equiv_pos_as_xyz
'x, y, z'
'-x, -y, -z'

loop_
_atom_site_label
_atom_site_type_symbol
_atom_site_fract_x
_atom_site_fract_y
_atom_site_fract_z
_atom_site_U_iso_or_equiv
_atom_site_adp_type
_atom_site_occupancy
_atom_site_symmetry_multiplicity
_atom_site_calc_flag
_atom_site_refinement_flags
_atom_site_disorder_assembly
_atom_site_disorder_group
K1 K 0.5000 0.5000 0.5000 0.0317(3) Uani 1 2 d S . .
O1 O 0.7941(2) 0.25213(18) 0.55133(15) 0.0408(5) Uani 1 1 d . . .
O2 O 0.5614(3) 0.5709(2) 0.24265(17) 0.0552(6) Uani 1 1 d . . .
O3 O 0.7032(2) 0.6616(2) 0.50846(18) 0.0529(6) Uani 1 1 d . . .
C1 C 0.8931(3) 0.1309(3) 0.5308(2) 0.0298(6) Uani 1 1 d . . .
C2 C 0.9006(3) 0.1303(3) 0.4054(2) 0.0276(6) Uani 1 1 d . . .
H2A H 0.8285 0.2224 0.3413 0.033 Uiso 1 1 calc R . .
C3 C 1.0015(3) 0.0098(3) 0.3693(2) 0.0257(6) Uani 1 1 d . . .
C11 C 1.0064(3) 0.0181(3) 0.2333(2) 0.0318(6) Uani 1 1 d . . .
C12 C 0.9334(4) -0.0986(3) 0.2256(2) 0.0527(8) Uani 1 1 d . . .
H12A H 1.0076 -0.2028 0.2808 0.079 Uiso 1 1 calc R . .
H12B H 0.9369 -0.0941 0.1379 0.079 Uiso 1 1 calc R . .
H12C H 0.8086 -0.0744 0.2531 0.079 Uiso 1 1 calc R . .
C13 C 0.8916(4) 0.1765(3) 0.1436(2) 0.0479(8) Uani 1 1 d . . .
H13A H 0.9355 0.2544 0.1470 0.072 Uiso 1 1 calc R . .
H13B H 0.7658 0.2005 0.1689 0.072 Uiso 1 1 calc R . .
H13C H 0.8994 0.1769 0.0570 0.072 Uiso 1 1 calc R . .
C14 C 1.1995(3) -0.0178(3) 0.1896(2) 0.0442(7) Uani 1 1 d . . .
H14A H 1.2765 -0.1187 0.2479 0.066 Uiso 1 1 calc R . .
H14B H 1.2427 0.0622 0.1887 0.066 Uiso 1 1 calc R . .
H14C H 1.2036 -0.0202 0.1040 0.066 Uiso 1 1 calc R . .
C21 C 0.7169(5) 0.6072(4) 0.2243(3) 0.0750(11) Uani 1 1 d . A .
H21A H 0.8197 0.5230 0.2158 0.090 Uiso 0.318(11) 1 d PR A 1
H21B H 0.7398 0.6292 0.2949 0.090 Uiso 0.318(11) 1 d PR A 1
H21C H 0.8161 0.5202 0.2744 0.090 Uiso 0.682(11) 1 d PR A 2
H21D H 0.6976 0.6922 0.2508 0.090 Uiso 0.682(11) 1 d PR A 2
C22 C 0.6792(17) 0.7407(17) 0.1034(10) 0.062(5) Uiso 0.318(11) 1 d P A 1
H22A H 0.6357 0.8379 0.1206 0.074 Uiso 0.318(11) 1 calc PR A 1
H22B H 0.7915 0.7348 0.0558 0.074 Uiso 0.318(11) 1 calc PR A 1
C23 C 0.5470(15) 0.7412(13) 0.0297(10) 0.027(3) Uiso 0.318(11) 1 d P A 1
H23A H 0.6035 0.7047 -0.0398 0.032 Uiso 0.318(11) 1 calc PR A 1
H23B H 0.4564 0.8468 -0.0077 0.032 Uiso 0.318(11) 1 calc PR A 1
C24 C 0.464(2) 0.6392(18) 0.1142(14) 0.035(4) Uiso 0.318(11) 1 d P A 1
H24A H 0.4757 0.5561 0.0833 0.041 Uiso 0.318(11) 1 calc PR A 1
H24B H 0.3347 0.6964 0.1206 0.041 Uiso 0.318(11) 1 calc PR A 1
C22A C 0.7588(7) 0.6499(8) 0.0901(4) 0.059(2) Uiso 0.682(11) 1 d P A 2
H22C H 0.8027 0.7371 0.0618 0.070 Uiso 0.682(11) 1 calc PR A 2
H22D H 0.8503 0.5611 0.0726 0.070 Uiso 0.682(11) 1 calc PR A 2
C23A C 0.5885(10) 0.6939(9) 0.0305(7) 0.078(2) Uiso 0.682(11) 1 d P A 2
H23C H 0.6046 0.6648 -0.0452 0.093 Uiso 0.682(11) 1 calc PR A 2
H23D H 0.5230 0.8069 0.0042 0.093 Uiso 0.682(11) 1 calc PR A 2
C24A C 0.4869(11) 0.6071(9) 0.1296(8) 0.055(3) Uiso 0.682(11) 1 d P A 2
H24C H 0.3576 0.6724 0.1248 0.066 Uiso 0.682(11) 1 calc PR A 2
H24D H 0.4971 0.5120 0.1163 0.066 Uiso 0.682(11) 1 calc PR A 2
C31 C 0.8499(4) 0.5869(3) 0.5989(3) 0.0561(9) Uani 1 1 d . A .
H31A H 0.9563 0.6130 0.5605 0.067 Uiso 1 1 calc R . .
H31B H 0.8837 0.4732 0.6298 0.067 Uiso 1 1 calc R . .
C32 C 0.7855(4) 0.6453(3) 0.7067(3) 0.0526(8) Uani 1 1 d . . .
H32A H 0.7703 0.5623 0.7839 0.063 Uiso 1 1 calc R A .
H32B H 0.8718 0.6843 0.7266 0.063 Uiso 1 1 calc R . .
C33 C 0.6090(4) 0.7727(4) 0.6586(3) 0.0658(10) Uani 1 1 d . A .
H33A H 0.6003 0.8649 0.6759 0.079 Uiso 1 1 calc R . .
H33B H 0.5076 0.7395 0.6985 0.079 Uiso 1 1 calc R . .
C34 C 0.6072(4) 0.8064(3) 0.5193(3) 0.0522(8) Uani 1 1 d . A .
H34A H 0.4821 0.8491 0.4844 0.063 Uiso 1 1 calc R . .
H34B H 0.6675 0.8811 0.4739 0.063 Uiso 1 1 calc R . .

loop_
_atom_site_aniso_label
_atom_site_aniso_U_11
_atom_site_aniso_U_22
_atom_site_aniso_U_33
_atom_site_aniso_U_23
_atom_site_aniso_U_13
_atom_site_aniso_U_12
K1 0.0335(5) 0.0276(5) 0.0311(5) -0.0134(4) 0.0009(4) -0.0050(4)
O1 0.0472(12) 0.0286(10) 0.0387(12) -0.0172(9) 0.0029(9) -0.0004(9)
O2 0.0540(14) 0.0780(16) 0.0317(13) -0.0113(11) 0.0028(11) -0.0305(12)
O3 0.0531(13) 0.0495(13) 0.0638(14) -0.0323(12) -0.0034(12) -0.0135(11)
C1 0.0282(15) 0.0279(15) 0.0319(17) -0.0124(13) 0.0046(13) -0.0082(12)
C2 0.0250(15) 0.0241(14) 0.0246(16) -0.0055(12) -0.0032(12) -0.0012(11)
C3 0.0232(15) 0.0286(15) 0.0265(15) -0.0111(13) 0.0030(12) -0.0100(12)
C11 0.0309(16) 0.0376(16) 0.0277(16) -0.0155(14) -0.0007(13) -0.0090(13)
C12 0.071(2) 0.070(2) 0.0380(18) -0.0303(16) 0.0073(16) -0.0382(18)
C13 0.054(2) 0.0517(19) 0.0292(17) -0.0138(15) -0.0031(15) -0.0086(16)
C14 0.0426(19) 0.0495(18) 0.0353(18) -0.0179(15) 0.0087(14) -0.0104(14)
C21 0.066(3) 0.113(3) 0.042(2) -0.013(2) -0.0066(19) -0.041(2)
C31 0.046(2) 0.053(2) 0.072(2) -0.0314(19) -0.0071(18) -0.0094(16)
C32 0.052(2) 0.056(2) 0.051(2) -0.0157(17) 0.0006(17) -0.0250(17)
C33 0.056(2) 0.075(2) 0.064(3) -0.038(2) 0.0018(19) -0.0084(19)
C34 0.058(2) 0.0427(19) 0.057(2) -0.0224(17) 0.0028(17) -0.0151(16)

loop_
_atom_type_symbol
_atom_type_description
_atom_type_scat_dispersion_real
_atom_type_scat_dispersion_imag
_atom_type_scat_source
C C 0.0033 0.0016 'International Tables Vol C Tables 4.2.6.8 and 6.1.1.4'
H H 0.0000 0.0000 'International Tables Vol C Tables 4.2.6.8 and 6.1.1.4'
O O 0.0106 0.0060 'International Tables Vol C Tables 4.2.6.8 and 6.1.1.4'
K K 0.2009 0.2494 'International Tables Vol C Tables 4.2.6.8 and 6.1.1.4'

loop_
_geom_angle_atom_site_label_1
_geom_angle_atom_site_label_2
_geom_angle_atom_site_label_3
_geom_angle
_geom_angle_site_symmetry_1
_geom_angle_site_symmetry_3
O1 K1 O1 180.0 2_666 .
O1 K1 O3 91.42(10) 2_666 .
O1 K1 O3 88.58(10) . .
O1 K1 O3 88.58(10) 2_666 2_666
O1 K1 O3 91.42(10) . 2_666
O3 K1 O3 180.0 . 2_666
O1 K1 O2 89.85(6) 2_666 2_666
O1 K1 O2 90.15(6) . 2_666
O3 K1 O2 90.92(7) . 2_666
O3 K1 O2 89.08(7) 2_666 2_666
O1 K1 O2 90.15(6) 2_666 .
O1 K1 O2 89.85(6) . .
O3 K1 O2 89.08(7) . .
O3 K1 O2 90.92(7) 2_666 .
O2 K1 O2 180.000(1) 2_666 .
C1 O1 K1 149.92(16) . .
C24A O2 C21 109.3(4) . .
C21 O2 C24 107.4(6) . .
C24A O2 K1 144.3(4) . .
C21 O2 K1 105.15(16) . .
C24 O2 K1 142.2(6) . .
C34 O3 C31 106.0(2) . .
C34 O3 K1 115.76(17) . .
C31 O3 K1 118.50(17) . .
O1 C1 C2 119.3(2) . .
O1 C1 C3 122.7(2) . 2_756
C2 C1 C3 118.0(2) . 2_756
C3 C2 C1 125.8(2) . .
C3 C2 H2A 117.1 . .
C1 C2 H2A 117.1 . .
C2 C3 C1 116.2(2) . 2_756
C2 C3 C11 123.1(2) . .
C1 C3 C11 120.6(2) 2_756 .
C13 C11 C3 112.2(2) . .
C13 C11 C12 107.7(2) . .
C3 C11 C12 109.2(2) . .
C13 C11 C14 108.3(2) . .
C3 C11 C14 109.64(19) . .
C12 C11 C14 109.8(2) . .
C11 C12 H12A 109.5 . .
C11 C12 H12B 109.5 . .
H12A C12 H12B 109.5 . .
C11 C12 H12C 109.5 . .
H12A C12 H12C 109.5 . .
H12B C12 H12C 109.5 . .
C11 C13 H13A 109.5 . .
C11 C13 H13B 109.5 . .
H13A C13 H13B 109.5 . .
C11 C13 H13C 109.5 . .
H13A C13 H13C 109.5 . .
H13B C13 H13C 109.5 . .
C11 C14 H14A 109.5 . .
C11 C14 H14B 109.5 . .
H14A C14 H14B 109.5 . .
C11 C14 H14C 109.5 . .
H14A C14 H14C 109.5 . .
H14B C14 H14C 109.5 . .
O2 C21 C22A 109.4(3) . .
O2 C21 C22 104.2(4) . .
O2 C21 H21A 110.9 . .
C22A C21 H21A 72.7 . .
C22 C21 H21A 109.2 . .
O2 C21 H21B 110.2 . .
C22 C21 H21B 113.5 . .
H21A C21 H21B 108.7 . .
O2 C21 H21C 110.1 . .
C22A C21 H21C 109.9 . .
O2 C21 H21D 109.4 . .
C22A C21 H21D 109.7 . .
H21C C21 H21D 108.3 . .
C23 C22 C21 110.0(8) . .
C23 C22 H22A 109.7 . .
C21 C22 H22A 109.7 . .
C23 C22 H22B 109.7 . .
C21 C22 H22B 109.7 . .
H22A C22 H22B 108.2 . .
C22 C23 C24 106.1(10) . .
C22 C23 H23A 110.5 . .
C24 C23 H23A 110.5 . .
C22 C23 H23B 110.5 . .
C24 C23 H23B 110.5 . .
H23A C23 H23B 108.7 . .
C23 C24 O2 107.1(10) . .
C23 C24 H24A 110.3 . .
O2 C24 H24A 110.3 . .
C23 C24 H24B 110.3 . .
O2 C24 H24B 110.3 . .
H24A C24 H24B 108.6 . .
C23A C22A C21 102.4(4) . .
C23A C22A H22C 111.3 . .
C21 C22A H22C 111.3 . .
H21A C22A H22C 120.3 . .
C23A C22A H22D 111.3 . .
C21 C22A H22D 111.3 . .
H22C C22A H22D 109.2 . .
C22A C23A C24A 105.2(6) . .
C22A C23A H23C 110.7 . .
C24A C23A H23C 110.7 . .
C22A C23A H23D 110.7 . .
C24A C23A H23D 110.7 . .
H23C C23A H23D 108.8 . .
O2 C24A C23A 106.8(6) . .
O2 C24A H24C 110.4 . .
C23A C24A H24C 110.4 . .
O2 C24A H24D 110.4 . .
C23A C24A H24D 110.4 . .
H24C C24A H24D 108.6 . .
O3 C31 C32 106.2(2) . .
O3 C31 H31A 110.5 . .
C32 C31 H31A 110.5 . .
O3 C31 H31B 110.5 . .
C32 C31 H31B 110.5 . .
H31A C31 H31B 108.7 . .
C33 C32 C31 104.3(2) . .
C33 C32 H32A 110.9 . .
C31 C32 H32A 110.9 . .
C33 C32 H32B 110.9 . .
C31 C32 H32B 110.9 . .
H32A C32 H32B 108.9 . .
C32 C33 C34 104.3(2) . .
C32 C33 H33A 110.9 . .
C34 C33 H33A 110.9 . .
C32 C33 H33B 110.9 . .
C34 C33 H33B 110.9 . .
H33A C33 H33B 108.9 . .
O3 C34 C33 104.2(2) . .
O3 C34 H34A 110.9 . .
C33 C34 H34A 110.9 . .
O3 C34 H34B 110.9 . .
C33 C34 H34B 110.9 . .
H34A C34 H34B 108.9 . .

loop_
_geom_bond_atom_site_label_1
_geom_bond_atom_site_label_2
_geom_bond_distance
_geom_bond_site_symmetry_2
K1 O1 2.623(2) 2_666
K1 O1 2.623(2) .
K1 O3 2.713(3) .
K1 O3 2.713(3) 2_666
K1 O2 2.777(3) 2_666
K1 O2 2.777(3) .
O1 C1 1.268(3) .
O2 C24A 1.341(8) .
O2 C21 1.393(3) .
O2 C24 1.519(15) .
O3 C34 1.409(3) .
O3 C31 1.423(3) .
C1 C2 1.425(3) .
C1 C3 1.451(3) 2_756
C2 C3 1.359(3) .
C2 H2A 0.9500 .
C3 C1 1.451(3) 2_756
C3 C11 1.516(3) .
C11 C13 1.516(3) .
C11 C12 1.518(3) .
C11 C14 1.520(3) .
C12 H12A 0.9800 .
C12 H12B 0.9800 .
C12 H12C 0.9800 .
C13 H13A 0.9800 .
C13 H13B 0.9800 .
C13 H13C 0.9800 .
C14 H14A 0.9800 .
C14 H14B 0.9800 .
C14 H14C 0.9800 .
C21 C22A 1.461(5) .
C21 C22 1.476(10) .
C21 H21A 0.9600 .
C21 H21B 0.9600 .
C21 H21C 0.9600 .
C21 H21D 0.9599 .
C22 C23 1.416(13) .
C22 H22A 0.9900 .
C22 H22B 0.9900 .
C23 C24 1.424(17) .
C23 H23A 0.9900 .
C23 H23B 0.9900 .
C24 H24A 0.9900 .
C24 H24B 0.9900 .
C22A C23A 1.427(7) .
C22A H22C 0.9900 .
C22A H22D 0.9900 .
C23A C24A 1.508(10) .
C23A H23C 0.9900 .
C23A H23D 0.9900 .
C24A H24C 0.9900 .
C24A H24D 0.9900 .
C31 C32 1.514(4) .
C31 H31A 0.9900 .
C31 H31B 0.9900 .
C32 C33 1.489(4) .
C32 H32A 0.9900 .
C32 H32B 0.9900 .
C33 C34 1.493(4) .
C33 H33A 0.9900 .
C33 H33B 0.9900 .
C34 H34A 0.9900 .
C34 H34B 0.9900 .
